data_7120486
loop_
_publ_author_name
'Yuan, Hao'
'Gong, Jianxian'
'Yang, Zhen'

_publ_section_title
;
 Rhodium-Catalyzed Tandem Reaction of N-Sulfonyl Triazoles and Indoles:
 Access to Indole-Substituted Indanones
;
_journal_name_full 'Chem. Commun.'
_journal_paper_doi 10.1039/C7CC05139E
_journal_year 2017
_chemical_formula_sum 'C25 H22 N2 O3 S'
_chemical_formula_weight 430.50
_chemical_name_systematic
;
 ?
;
_space_group_crystal_system monoclinic
_space_group_IT_number 14
_space_group_name_Hall '-P 2ybc'
_space_group_name_H-M_alt 'P 1 21/c 1'
_symmetry_space_group_name_Hall '-P 2ybc'
_symmetry_space_group_name_H-M 'P 1 21/c 1'
_atom_sites_solution_hydrogens mixed
_audit_creation_method SHELXL-2014
_audit_update_record
;
2017-03-14 deposited with the CCDC.
2017-07-24 downloaded from the CCDC.
;
_cell_angle_alpha 90
_cell_angle_beta 103.677(7)
_cell_angle_gamma 90
_cell_formula_units_Z 4
_cell_length_a 12.2496(9)
_cell_length_b 15.4498(4)
_cell_length_c 11.5317(3)
_cell_measurement_reflns_used 24046
_cell_measurement_temperature 293(2)
_cell_measurement_theta_max 67.9
_cell_measurement_theta_min 6.7
_cell_volume 2120.53(19)
_computing_cell_refinement 'CrystalClear-SM Auto 2.0 r4'
_computing_data_collection 'CrystalClear-SM 2.0 r4 (Rigaku, 2009)'
_computing_data_reduction 'CrystalClear-SM Auto 2.0 r4'
_computing_molecular_graphics 'CrystalStructure 4.0'
_computing_publication_material 'CrystalStructure 4.0 (Rigaku, 2009)'
_computing_structure_refinement 'SHELXL-2014 (Sheldrick, 2014)'
_computing_structure_solution 'SHELXS97 (Sheldrick, 1997)'
_diffrn_ambient_temperature 293(2)
_diffrn_measured_fraction_theta_full 0.994
_diffrn_measured_fraction_theta_max 0.991
_diffrn_measurement_device_type 'Rigaku Saturn944+ CCD'
_diffrn_measurement_method 'profile data from \w-scans'
_diffrn_radiation_type CuK\a
_diffrn_radiation_wavelength 1.54178
_diffrn_reflns_av_R_equivalents 0.0596
_diffrn_reflns_av_unetI/netI 0.0316
_diffrn_reflns_Laue_measured_fraction_full 0.994
_diffrn_reflns_Laue_measured_fraction_max 0.991
_diffrn_reflns_limit_h_max 14
_diffrn_reflns_limit_h_min -14
_diffrn_reflns_limit_k_max 18
_diffrn_reflns_limit_k_min -18
_diffrn_reflns_limit_l_max 13
_diffrn_reflns_limit_l_min -12
_diffrn_reflns_number 36188
_diffrn_reflns_point_group_measured_fraction_full 0.994
_diffrn_reflns_point_group_measured_fraction_max 0.991
_diffrn_reflns_theta_full 67.679
_diffrn_reflns_theta_max 68.001
_diffrn_reflns_theta_min 6.679
_exptl_absorpt_coefficient_mu 1.601
_exptl_absorpt_correction_T_max 1.000
_exptl_absorpt_correction_T_min 0.768
_exptl_absorpt_correction_type multi-scan
_exptl_absorpt_process_details 'Jacobson, R. (1998) Private communication'
_exptl_crystal_colour Colorless
_exptl_crystal_density_diffrn 1.348
_exptl_crystal_description Prism
_exptl_crystal_F_000 904
_exptl_crystal_size_max 0.200
_exptl_crystal_size_mid 0.200
_exptl_crystal_size_min 0.200
_refine_diff_density_max 0.200
_refine_diff_density_min -0.303
_refine_diff_density_rms 0.040
_refine_ls_extinction_coef 0.0030(3)
_refine_ls_extinction_expression Fc^*^=kFc[1+0.001xFc^2^\l^3^/sin(2\q)]^-1/4^
_refine_ls_extinction_method SHELXL
_refine_ls_goodness_of_fit_ref 1.042
_refine_ls_hydrogen_treatment mixed
_refine_ls_matrix_type full
_refine_ls_number_parameters 289
_refine_ls_number_reflns 3833
_refine_ls_number_restraints 2
_refine_ls_restrained_S_all 1.042
_refine_ls_R_factor_all 0.0514
_refine_ls_R_factor_gt 0.0409
_refine_ls_shift/su_max 0.001
_refine_ls_shift/su_mean 0.000
_refine_ls_structure_factor_coef Fsqd
_refine_ls_weighting_details 'w=1/[\s^2^(Fo^2^)+(0.0507P)^2^+0.5778P] where P=(Fo^2^+2Fc^2^)/3'
_refine_ls_weighting_scheme calc
_refine_ls_wR_factor_gt 0.1004
_refine_ls_wR_factor_ref 0.1086
_reflns_Friedel_coverage 0.000
_reflns_number_gt 3168
_reflns_number_total 3833
_reflns_threshold_expression 'I > 2\s(I)'
_cod_data_source_file c7cc05139e2.cif
_cod_data_source_block shelx_CCDC1
_cod_depositor_comments
;
The following automatic conversions were performed:

'_exptl_absorpt_correction_type' value 'Multi-scan' changed to
'multi-scan' according to
/home/data/users/saulius/crontab/automatic-downloads/rss-feeds/RSC/lib/dictionaries/cif_core.dic
dictionary named 'cif_core.dic' version 2.4.2 from 2011-04-26.

Automatic conversion script
Id: cif_fix_values 4973 2017-02-22 13:04:09Z antanas 
;
_cod_original_cell_volume 2120.53(18)
_cod_database_code 7120486
_shelx_space_group_comment
;
The symmetry employed for this shelxl refinement is uniquely defined
by the following loop, which should always be used as a source of
symmetry information in preference to the above space-group names.
They are only intended as comments.
;
_shelx_estimated_absorpt_t_min 0.740
_shelx_estimated_absorpt_t_max 0.740
_shelxl_version_number 2014-3

loop_
_space_group_symop_operation_xyz
'x, y, z'
'-x, y+1/2, -z+1/2'
'-x, -y, -z'
'x, -y-1/2, z-1/2'

loop_
_atom_site_label
_atom_site_type_symbol
_atom_site_fract_x
_atom_site_fract_y
_atom_site_fract_z
_atom_site_U_iso_or_equiv
_atom_site_adp_type
_atom_site_occupancy
_atom_site_site_symmetry_order
_atom_site_calc_flag
_atom_site_refinement_flags_posn
_atom_site_refinement_flags_adp
S1 S 0.42199(4) -0.07877(3) 0.83903(4) 0.04396(17) Uani 1 1 d . .
O1 O 0.53404(11) -0.08201(9) 0.91325(13) 0.0553(4) Uani 1 1 d . .
O2 O 0.40556(11) -0.10189(9) 0.71583(12) 0.0525(4) Uani 1 1 d . .
O3 O 0.16968(15) 0.05900(11) 0.90847(15) 0.0747(5) Uani 1 1 d . .
N1 N 0.38041(14) 0.01886(10) 0.84648(14) 0.0464(4) Uani 1 1 d D .
H1 H 0.4035(17) 0.0439(13) 0.9134(15) 0.056 Uiso 1 1 d D U
N2 N 0.41929(19) 0.08508(14) 0.42181(19) 0.0717(6) Uani 1 1 d D .
H2 H 0.4727(19) 0.0876(17) 0.384(2) 0.086 Uiso 1 1 d D U
C1 C 0.15081(19) -0.32700(14) 1.0643(2) 0.0614(6) Uani 1 1 d . .
H1A H 0.1640 -0.3160 1.1484 0.092 Uiso 1 1 calc R U
H1B H 0.1723 -0.3854 1.0517 0.092 Uiso 1 1 calc R U
H1C H 0.0725 -0.3192 1.0278 0.092 Uiso 1 1 calc R U
C2 C 0.21913(16) -0.26517(12) 1.00974(17) 0.0464(5) Uani 1 1 d . .
C3 C 0.23630(18) -0.18074(13) 1.04968(19) 0.0536(5) Uani 1 1 d . .
H3 H 0.2072 -0.1628 1.1132 0.064 Uiso 1 1 calc R U
C4 C 0.29563(18) -0.12230(13) 0.99763(18) 0.0525(5) Uani 1 1 d . .
H4 H 0.3067 -0.0659 1.0262 0.063 Uiso 1 1 calc R U
C5 C 0.33840(15) -0.14871(12) 0.90253(16) 0.0421(4) Uani 1 1 d . .
C6 C 0.28560(15) 0.05764(12) 0.76290(16) 0.0423(4) Uani 1 1 d . .
H6 H 0.2516 0.0129 0.7054 0.051 Uiso 1 1 calc R U
C7 C 0.31565(15) 0.13636(12) 0.69058(17) 0.0445(5) Uani 1 1 d . .
C8 C 0.33589(17) 0.10993(12) 0.57169(18) 0.0472(5) Uani 1 1 d . .
C9 C 0.25508(18) 0.07282(12) 0.47297(17) 0.0468(5) Uani 1 1 d . .
C10 C 0.3114(2) 0.05794(13) 0.3810(2) 0.0582(6) Uani 1 1 d . .
C11 C 0.2573(3) 0.02270(15) 0.2715(2) 0.0732(7) Uani 1 1 d . .
H11 H 0.2956 0.0136 0.2119 0.088 Uiso 1 1 calc R U
C12 C 0.1462(3) 0.00189(15) 0.2540(2) 0.0765(8) Uani 1 1 d . .
H12 H 0.1084 -0.0222 0.1817 0.092 Uiso 1 1 calc R U
C13 C 0.26346(17) -0.29028(13) 0.91505(19) 0.0542(5) Uani 1 1 d . .
H13 H 0.2535 -0.3469 0.8874 0.065 Uiso 1 1 calc R U
C14 C 0.32206(16) -0.23291(13) 0.86110(18) 0.0501(5) Uani 1 1 d . .
H14 H 0.3505 -0.2507 0.7970 0.060 Uiso 1 1 calc R U
C15 C 0.19427(17) 0.09123(13) 0.82221(18) 0.0495(5) Uani 1 1 d . .
C16 C 0.14585(16) 0.16797(12) 0.75539(17) 0.0462(5) Uani 1 1 d . .
C17 C 0.21062(16) 0.19196(12) 0.67694(17) 0.0459(5) Uani 1 1 d . .
C18 C 0.17988(19) 0.26305(13) 0.60318(19) 0.0556(5) Uani 1 1 d . .
H18 H 0.2220 0.2792 0.5494 0.067 Uiso 1 1 calc R U
C19 C 0.0857(2) 0.30931(14) 0.6111(2) 0.0613(6) Uani 1 1 d . .
H19 H 0.0644 0.3571 0.5619 0.074 Uiso 1 1 calc R U
C20 C 0.02217(19) 0.28601(15) 0.6911(2) 0.0609(6) Uani 1 1 d . .
H20 H -0.0403 0.3188 0.6958 0.073 Uiso 1 1 calc R U
C21 C 0.05072(18) 0.21520(14) 0.76312(19) 0.0563(5) Uani 1 1 d . .
H21 H 0.0077 0.1989 0.8160 0.068 Uiso 1 1 calc R U
C22 C 0.4337(2) 0.11591(15) 0.5354(2) 0.0636(6) Uani 1 1 d . .
H22 H 0.5007 0.1379 0.5814 0.076 Uiso 1 1 calc R U
C23 C 0.14135(19) 0.05174(13) 0.45121(19) 0.0546(5) Uani 1 1 d . .
H23 H 0.1014 0.0616 0.5092 0.066 Uiso 1 1 calc R U
C24 C 0.0888(2) 0.01618(15) 0.3427(2) 0.0678(6) Uani 1 1 d . .
H24 H 0.0132 0.0014 0.3286 0.081 Uiso 1 1 calc R U
C25 C 0.41550(18) 0.18741(15) 0.7659(2) 0.0603(6) Uani 1 1 d . .
H25A H 0.4824 0.1528 0.7780 0.090 Uiso 1 1 calc R U
H25B H 0.4006 0.2015 0.8418 0.090 Uiso 1 1 calc R U
H25C H 0.4258 0.2398 0.7250 0.090 Uiso 1 1 calc R U

loop_
_atom_site_aniso_label
_atom_site_aniso_U_11
_atom_site_aniso_U_22
_atom_site_aniso_U_33
_atom_site_aniso_U_23
_atom_site_aniso_U_13
_atom_site_aniso_U_12
S1 0.0405(3) 0.0541(3) 0.0392(3) -0.00708(19) 0.0131(2) -0.00120(19)
O1 0.0383(8) 0.0714(9) 0.0542(9) -0.0096(7) 0.0069(6) 0.0013(6)
O2 0.0542(8) 0.0677(9) 0.0396(8) -0.0108(6) 0.0191(6) -0.0045(6)
O3 0.0856(12) 0.0852(11) 0.0678(11) 0.0220(9) 0.0469(9) 0.0157(9)
N1 0.0488(10) 0.0505(9) 0.0378(9) -0.0066(7) 0.0064(8) -0.0039(7)
N2 0.0786(16) 0.0845(14) 0.0681(14) -0.0006(10) 0.0496(12) 0.0042(11)
C1 0.0591(14) 0.0575(13) 0.0694(15) 0.0083(11) 0.0190(11) -0.0003(10)
C2 0.0412(11) 0.0500(11) 0.0473(12) 0.0025(9) 0.0090(9) 0.0036(8)
C3 0.0666(14) 0.0523(11) 0.0489(12) -0.0017(9) 0.0274(10) 0.0046(10)
C4 0.0687(14) 0.0464(11) 0.0480(12) -0.0090(9) 0.0249(10) -0.0035(9)
C5 0.0410(10) 0.0484(10) 0.0372(10) -0.0033(8) 0.0099(8) 0.0026(8)
C6 0.0428(11) 0.0476(10) 0.0378(10) -0.0035(8) 0.0123(8) -0.0051(8)
C7 0.0436(11) 0.0479(10) 0.0449(11) -0.0029(8) 0.0164(9) -0.0067(8)
C8 0.0496(11) 0.0493(10) 0.0480(12) 0.0012(9) 0.0219(9) -0.0020(9)
C9 0.0596(13) 0.0437(10) 0.0418(11) 0.0025(8) 0.0211(10) 0.0032(9)
C10 0.0783(17) 0.0521(12) 0.0523(13) 0.0042(9) 0.0320(12) 0.0093(11)
C11 0.122(2) 0.0575(13) 0.0478(14) 0.0005(10) 0.0361(15) 0.0158(14)
C12 0.121(2) 0.0539(13) 0.0485(14) -0.0050(10) 0.0088(15) 0.0072(14)
C13 0.0559(13) 0.0462(11) 0.0617(14) -0.0102(9) 0.0165(10) -0.0012(9)
C14 0.0493(12) 0.0528(11) 0.0507(12) -0.0119(9) 0.0169(9) 0.0042(9)
C15 0.0492(12) 0.0571(12) 0.0456(12) -0.0026(9) 0.0178(9) -0.0066(9)
C16 0.0464(11) 0.0523(11) 0.0420(11) -0.0055(8) 0.0145(9) -0.0024(8)
C17 0.0505(12) 0.0465(10) 0.0426(11) -0.0081(8) 0.0149(9) -0.0059(8)
C18 0.0663(14) 0.0525(12) 0.0518(13) -0.0005(9) 0.0214(11) -0.0013(10)
C19 0.0740(16) 0.0516(12) 0.0556(13) -0.0022(10) 0.0102(12) 0.0049(11)
C20 0.0601(14) 0.0622(13) 0.0589(14) -0.0108(11) 0.0109(11) 0.0100(10)
C21 0.0528(13) 0.0668(13) 0.0532(13) -0.0065(10) 0.0201(10) 0.0019(10)
C22 0.0581(14) 0.0724(14) 0.0688(16) -0.0018(12) 0.0318(12) -0.0048(11)
C23 0.0631(14) 0.0541(12) 0.0472(12) -0.0002(9) 0.0143(10) -0.0004(10)
C24 0.0809(17) 0.0609(14) 0.0554(14) -0.0028(11) 0.0039(13) -0.0008(12)
C25 0.0565(13) 0.0616(13) 0.0633(14) -0.0049(10) 0.0154(11) -0.0171(10)

loop_
_atom_type_symbol
_atom_type_description
_atom_type_scat_dispersion_real
_atom_type_scat_dispersion_imag
_atom_type_scat_source
C C 0.0181 0.0091 'International Tables Vol C Tables 4.2.6.8 and 6.1.1.4'
H H 0.0000 0.0000 'International Tables Vol C Tables 4.2.6.8 and 6.1.1.4'
N N 0.0311 0.0180 'International Tables Vol C Tables 4.2.6.8 and 6.1.1.4'
O O 0.0492 0.0322 'International Tables Vol C Tables 4.2.6.8 and 6.1.1.4'
S S 0.3331 0.5567 'International Tables Vol C Tables 4.2.6.8 and 6.1.1.4'

loop_
_geom_angle_atom_site_label_1
_geom_angle_atom_site_label_2
_geom_angle_atom_site_label_3
_geom_angle
O2 S1 O1 118.21(8)
O2 S1 N1 108.44(9)
O1 S1 N1 105.79(8)
O2 S1 C5 107.46(9)
O1 S1 C5 107.35(9)
N1 S1 C5 109.38(9)
C6 N1 S1 124.61(13)
C6 N1 H1 117.3(15)
S1 N1 H1 115.8(15)
C10 N2 C22 109.52(18)
C10 N2 H2 128.8(19)
C22 N2 H2 121.5(19)
C2 C1 H1A 109.5
C2 C1 H1B 109.5
H1A C1 H1B 109.5
C2 C1 H1C 109.5
H1A C1 H1C 109.5
H1B C1 H1C 109.5
C3 C2 C13 118.02(18)
C3 C2 C1 121.06(18)
C13 C2 C1 120.88(18)
C2 C3 C4 121.72(18)
C2 C3 H3 119.1
C4 C3 H3 119.1
C3 C4 C5 119.21(18)
C3 C4 H4 120.4
C5 C4 H4 120.4
C4 C5 C14 119.98(18)
C4 C5 S1 120.96(14)
C14 C5 S1 118.92(14)
N1 C6 C15 113.40(15)
N1 C6 C7 114.96(15)
C15 C6 C7 105.23(15)
N1 C6 H6 107.6
C15 C6 H6 107.6
C7 C6 H6 107.6
C8 C7 C17 112.06(16)
C8 C7 C25 111.89(16)
C17 C7 C25 107.94(16)
C8 C7 C6 112.58(15)
C17 C7 C6 101.16(14)
C25 C7 C6 110.64(16)
C22 C8 C9 105.91(19)
C22 C8 C7 127.4(2)
C9 C8 C7 126.69(17)
C23 C9 C10 118.1(2)
C23 C9 C8 134.93(18)
C10 C9 C8 106.96(19)
N2 C10 C11 130.6(2)
N2 C10 C9 107.2(2)
C11 C10 C9 122.2(2)
C12 C11 C10 118.1(2)
C12 C11 H11 121.0
C10 C11 H11 121.0
C11 C12 C24 120.9(2)
C11 C12 H12 119.5
C24 C12 H12 119.5
C14 C13 C2 121.26(18)
C14 C13 H13 119.4
C2 C13 H13 119.4
C13 C14 C5 119.80(18)
C13 C14 H14 120.1
C5 C14 H14 120.1
O3 C15 C16 128.11(19)
O3 C15 C6 125.17(19)
C16 C15 C6 106.71(16)
C17 C16 C21 121.12(19)
C17 C16 C15 109.70(17)
C21 C16 C15 129.17(18)
C18 C17 C16 119.85(19)
C18 C17 C7 127.62(18)
C16 C17 C7 112.40(17)
C19 C18 C17 118.7(2)
C19 C18 H18 120.6
C17 C18 H18 120.6
C18 C19 C20 121.3(2)
C18 C19 H19 119.4
C20 C19 H19 119.4
C21 C20 C19 120.5(2)
C21 C20 H20 119.7
C19 C20 H20 119.7
C20 C21 C16 118.5(2)
C20 C21 H21 120.8
C16 C21 H21 120.8
C8 C22 N2 110.4(2)
C8 C22 H22 124.8
N2 C22 H22 124.8
C24 C23 C9 119.2(2)
C24 C23 H23 120.4
C9 C23 H23 120.4
C23 C24 C12 121.6(3)
C23 C24 H24 119.2
C12 C24 H24 119.2
C7 C25 H25A 109.5
C7 C25 H25B 109.5
H25A C25 H25B 109.5
C7 C25 H25C 109.5
H25A C25 H25C 109.5
H25B C25 H25C 109.5

loop_
_geom_bond_atom_site_label_1
_geom_bond_atom_site_label_2
_geom_bond_distance
S1 O2 1.4322(13)
S1 O1 1.4365(14)
S1 N1 1.6009(17)
S1 C5 1.7625(19)
O3 C15 1.213(2)
N1 C6 1.452(2)
N1 H1 0.850(15)
N2 C10 1.360(3)
N2 C22 1.365(3)
N2 H2 0.867(17)
C1 C2 1.503(3)
C1 H1A 0.9600
C1 H1B 0.9600
C1 H1C 0.9600
C2 C3 1.383(3)
C2 C13 1.385(3)
C3 C4 1.382(3)
C3 H3 0.9300
C4 C5 1.384(3)
C4 H4 0.9300
C5 C14 1.384(3)
C6 C15 1.533(3)
C6 C7 1.567(3)
C6 H6 0.9800
C7 C8 1.506(3)
C7 C17 1.524(3)
C7 C25 1.540(3)
C8 C22 1.362(3)
C8 C9 1.439(3)
C9 C23 1.395(3)
C9 C10 1.415(3)
C10 C11 1.391(3)
C11 C12 1.367(4)
C11 H11 0.9300
C12 C24 1.388(4)
C12 H12 0.9300
C13 C14 1.378(3)
C13 H13 0.9300
C14 H14 0.9300
C15 C16 1.461(3)
C16 C17 1.387(3)
C16 C21 1.396(3)
C17 C18 1.386(3)
C18 C19 1.378(3)
C18 H18 0.9300
C19 C20 1.388(3)
C19 H19 0.9300
C20 C21 1.368(3)
C20 H20 0.9300
C21 H21 0.9300
C22 H22 0.9300
C23 C24 1.379(3)
C23 H23 0.9300
C24 H24 0.9300
C25 H25A 0.9600
C25 H25B 0.9600
C25 H25C 0.9600
